data_7006428
loop_
_publ_author_name
'G\'omez-Alcantara, M Mar'
'Aranda, Miguel A. G.'
'Olivera-Pastor, Pascual'
'Beran, Premysl'
'Garc\'ia-Mu\~noz, Jos\'e L'
'Cabeza, Aurelio'

_publ_section_title
;
 Layered and pillared metal carboxyethylphosphonate hybrid compounds.
;
_journal_issue 4
_journal_name_full 'Dalton transactions (Cambridge, England : 2003)'
_journal_page_first 577
_journal_page_last 585
_journal_paper_doi 10.1039/b510482c
_journal_year 2006
_chemical_formula_sum 'C3 Mn O7 P'
_chemical_formula_weight 233.94
_chemical_name_systematic ' ?'
_space_group_IT_number 14
_symmetry_cell_setting monoclinic
_symmetry_space_group_name_Hall '-P 2ybc'
_symmetry_space_group_name_H-M 'P 1 21/c 1'
_audit_creation_date 2005-07-12T17:35
_audit_creation_method 'from EXP file using GSAS2CIF'
_audit_update_record
;
2005-07-12T17:35 Initial CIF as created by GSAS2CIF
;
_cell_angle_alpha 90.0
_cell_angle_beta 108.7229(16)
_cell_angle_gamma 90.0
_cell_formula_units_Z 4
_cell_length_a 10.38287(22)
_cell_length_b 7.15915(19)
_cell_length_c 10.21950(29)
_cell_volume 719.44(3)
_computing_structure_refinement GSAS
_diffrn_radiation_polarisn_ratio 0.58
_diffrn_radiation_probe x-ray
_exptl_absorpt_correction_T_max 1.00000
_exptl_absorpt_correction_T_min 1.00000
_exptl_absorpt_process_details
; GSAS Absorption/surface roughness correction: function number 0
No correction is applied.
;
_pd_block_id 2005-07-12T17:35|MN3ACEF4_3F2|mez-Alcantara_et_al.|Siemens_D5000
_pd_calc_method 'Rietveld Refinement'
_pd_instr_location ' ?'
_pd_meas_2theta_range_inc 0.02
_pd_meas_2theta_range_max 80.0
_pd_meas_2theta_range_min 14.0
_pd_phase_name Mn3Acef4
_pd_proc_2theta_range_inc 0.02
_pd_proc_2theta_range_max 79.82819
_pd_proc_2theta_range_min 13.82818
_pd_proc_info_datetime 2005-07-12T17:35:59
_pd_proc_info_excluded_regions ' ?'
_pd_proc_ls_background_function
; GSAS Background function number 7 with 26 terms.
Linear interpolation
1: 29.1448 2: -57.0238 3: 21.9899 4: 95.9790
5: 218.888 6: 305.030 7: 355.193 8: 347.138
9: 203.008 10: 283.158 11: 171.064 12: 288.101
13: 209.242 14: 86.1774 15: 54.2251 16: 47.3104
17: 43.3947 18: 48.4272 19: -11.7332 20: -25.3936
21: -18.4834 22: -15.3310 23: -47.1548 24: -73.0108
25: -78.4139 26: -59.2970
;
_pd_proc_ls_peak_cutoff 0.00300
_pd_proc_ls_pref_orient_corr
; March-Dollase
AXIS 1 Ratio= 0.850 Frac 0.897 h= 1.000 k= 0.000 l= 0.000
AXIS 2 Ratio= 0.578 Frac 0.103 h= 0.000 k= 0.000 l= 1.000

**** Spherical Harmonic ODF ****
Spherical harmonic order= 2
The sample symmetry is: cylindrical (fiber texture)
Index = 2 0 -2 Coeff= 0.0000
Index = 2 0 0 Coeff= 0.0000
Index = 2 0 2 Coeff= 0.0000
Prefered orientation correction range: Min= 0.74834, Max= 1.51111
;
_pd_proc_ls_profile_function
;
CW Profile function number 3 with 19 terms
Pseudovoigt profile coefficients as parameterized in
P. Thompson, D.E. Cox & J.B. Hastings (1987). J. Appl. Cryst.,20,79-83.
Asymmetry correction of L.W. Finger, D.E. Cox & A. P. Jephcoat (1994).
J. Appl. Cryst.,27,892-900.
Peak tails are ignored where the intensity is below 0.0030 times the peak
Aniso. broadening axis 0.0 0.0 1.0
;
_pd_proc_ls_prof_R_factor 0.0428
_pd_proc_ls_prof_wR_expected 0.0262
_pd_proc_ls_prof_wR_factor 0.0540
_pd_spec_mounting ' ?'
_refine_ls_goodness_of_fit_all 2.19
_refine_ls_matrix_type full
_refine_ls_number_parameters 78
_refine_ls_number_restraints 19
_refine_ls_R_Fsqd_factor 0.08244
_refine_ls_shift/su_max 0.04
_refine_ls_shift/su_mean 0.00
_reflns_d_resolution_high 1.232
_reflns_d_resolution_low 5.788
_reflns_limit_h_max 8
_reflns_limit_h_min 0
_reflns_limit_k_max 5
_reflns_limit_k_min 0
_reflns_limit_l_max 7
_reflns_limit_l_min -8
_reflns_number_total 802
_cod_data_source_file b510482c.txt
_cod_data_source_block MN3ACEF4_3F2_publ
_cod_depositor_comments
;
The following automatic conversions were performed:
'_geom_angle_publ_flag' value 'N' changed to 'n' according to
'/home/saulius/struct/CIF-dictionaries/cif_core.dic' dictionary named
'cif_core.dic' version 2.4.1 from 2010-06-29 (30
times).

'_geom_bond_publ_flag' value 'N' changed to 'n' according to
'/home/saulius/struct/CIF-dictionaries/cif_core.dic' dictionary named
'cif_core.dic' version 2.4.1 from 2010-06-29 (36 times).

Automatic conversion script
Id: cif_fix_enum 1527 2010-12-29 10:47:43Z saulius 
;
_cod_original_cell_volume 719.44(4)
_cod_original_sg_symbol_H-M 'P 21/c'
_cod_database_code 7006428
_gsas_exptl_extinct_corr_t_min 1.00000
_gsas_exptl_extinct_corr_t_max 1.00000

loop_
_symmetry_equiv_pos_site_id
_symmetry_equiv_pos_as_xyz
1 +x,+y,+z
2 -x,+y+1/2,-z+1/2
-1 -x,-y,-z
-2 +x,-y+1/2,+z+1/2

loop_
_atom_site_type_symbol
_atom_site_label
_atom_site_fract_x
_atom_site_fract_y
_atom_site_fract_z
_atom_site_occupancy
_atom_site_thermal_displace_type
_atom_site_U_iso_or_equiv
_atom_site_symmetry_multiplicity
O OW1 0.1344(7) -0.0901(15) 0.4699(9) 1.0 Uiso 0.0416(16) 4
Mn Mn 0.01304(29) 0.1366(8) 0.77494(28) 1.0 Uiso 0.0479(14) 4
P P 0.18796(33) 0.3718(7) 0.6343(5) 1.0 Uiso 0.0405(21) 4
O OH1 0.0754(7) -0.1342(24) 0.7646(8) 1.0 Uiso 0.0416(16) 4
O O2 0.1724(7) 0.2232(9) 0.7372(7) 1.0 Uiso 0.0416(16) 4
O O3 0.1087(6) 0.3172(13) 0.4843(6) 1.0 Uiso 0.0416(16) 4
O O4 0.1314(6) 0.5647(8) 0.6620(9) 1.0 Uiso 0.0416(16) 4
C C3 0.5621(6) 0.2747(15) 0.5930(11) 1.0 Uiso 0.035(4) 4
C C1 0.3662(5) 0.3983(12) 0.6548(10) 1.0 Uiso 0.035(4) 4
C C2 0.4160(5) 0.2487(14) 0.5824(11) 1.0 Uiso 0.035(4) 4
O OC1 0.6417(7) 0.3687(11) 0.6859(9) 1.0 Uiso 0.0416(16) 4
O OC2 0.6126(6) 0.1608(12) 0.5283(8) 1.0 Uiso 0.0416(16) 4

loop_
_atom_type_symbol
_atom_type_number_in_cell
_atom_type_scat_dispersion_real
_atom_type_scat_dispersion_imag
_atom_type_scat_Cromer_Mann_a1
_atom_type_scat_Cromer_Mann_a2
_atom_type_scat_Cromer_Mann_a3
_atom_type_scat_Cromer_Mann_a4
_atom_type_scat_Cromer_Mann_b1
_atom_type_scat_Cromer_Mann_b2
_atom_type_scat_Cromer_Mann_b3
_atom_type_scat_Cromer_Mann_b4
_atom_type_scat_Cromer_Mann_c
_atom_type_scat_source
Mn 4.0 0.000 0.000 11.2819 5.34090 7.35730 0.34320 3.01930 17.8674 2.24410 83.7543 1.08960 International_Tables_Vol_C
P 4.0 0.000 0.000 6.43450 1.90670 4.17910 27.1570 1.78000 0.52600 1.49080 68.1645 1.11490 International_Tables_Vol_C
O 28.0 0.000 0.000 3.04850 13.2771 2.28680 5.70110 1.54630 0.32390 0.86700 32.9089 0.25080 International_Tables_Vol_C
C 12.0 0.000 0.000 2.31000 20.8439 1.02000 10.2075 1.58860 0.56870 0.86500 51.6512 0.21560 International_Tables_Vol_C

loop_
_diffrn_radiation_wavelength
_diffrn_radiation_wavelength_wt
_diffrn_radiation_type
_diffrn_radiation_wavelength_id
1.540598 1.000 K\a~1~ 1
1.544398 0.450 K\a~2~ 2

loop_
_geom_angle_atom_site_label_1
_geom_angle_atom_site_label_2
_geom_angle_atom_site_label_3
_geom_angle
_geom_angle_site_symmetry_1
_geom_angle_site_symmetry_2
_geom_angle_site_symmetry_3
_geom_angle_publ_flag
OW1 Mn OH1 85.69(33) -1_556 . 1_555 n
OW1 Mn OH1 78.4(4) -1_556 . 2_556 n
OW1 Mn O2 97.60(33) -1_556 . 1_555 n
OW1 Mn O3 171.49(35) -1_556 . -2_566 n
OW1 Mn O4 90.40(33) -1_556 . 2_546 n
OH1 Mn OH1 164.06(28) 1_555 . 2_556 n
OH1 Mn O2 89.3(5) 1_555 . 1_555 n
OH1 Mn O3 98.6(4) 1_555 . -2_566 n
OH1 Mn O4 93.3(4) 1_555 . 2_546 n
OH1 Mn O2 93.9(4) 2_556 . 1_555 n
OH1 Mn O3 97.0(5) 2_556 . -2_566 n
OH1 Mn O4 85.6(4) 2_556 . 2_546 n
O2 Mn O3 89.85(30) 1_555 . -2_566 n
O2 Mn O4 171.7(5) 1_555 . 2_546 n
O3 Mn O4 82.02(29) -2_566 . 2_546 n
O2 P O3 111.4(4) 1_555 . 1_555 n
O2 P O4 111.1(4) 1_555 . 1_555 n
O2 P C1 108.76(33) 1_555 . 1_555 n
O3 P O4 107.0(5) 1_555 . 1_555 n
O3 P C1 110.03(33) 1_555 . 1_555 n
O4 P C1 108.54(34) 1_555 . 1_555 n
Mn OH1 Mn 134.5(4) 1_555 . 2_546 n
Mn O2 P 130.3(5) 1_555 . 1_555 n
Mn O3 P 155.7(7) -2_565 . 1_555 n
Mn O4 P 133.7(5) 2_556 . 1_555 n
C2 C3 OC1 122.3(5) 1_555 . 1_555 n
C2 C3 OC2 117.5(5) 1_555 . 1_555 n
OC1 C3 OC2 117.7(5) 1_555 . 1_555 n
P C1 C2 112.0(4) 1_555 . 1_555 n
C3 C2 C1 112.4(4) 1_555 . 1_555 n

loop_
_geom_bond_atom_site_label_1
_geom_bond_atom_site_label_2
_geom_bond_distance
_geom_bond_site_symmetry_1
_geom_bond_site_symmetry_2
_geom_bond_publ_flag
OW1 Mn 2.501(8) . -1_556 n
Mn OW1 2.501(8) . -1_556 n
Mn Mn 3.6136(7) . 2_546 n
Mn Mn 3.6136(7) . 2_556 n
Mn P 3.143(5) . 1_555 n
Mn P 3.170(5) . 2_546 n
Mn OH1 2.057(13) . 1_555 n
Mn OH1 1.861(13) . 2_556 n
Mn O2 1.919(6) . 1_555 n
Mn O3 2.076(6) . -2_555 n
Mn O4 1.884(7) . 2_546 n
P Mn 3.143(5) . 1_555 n
P Mn 3.170(5) . 2_556 n
P O2 1.540(4) . 1_555 n
P O3 1.539(4) . 1_555 n
P O4 1.561(5) . 1_555 n
P C1 1.804(4) . 1_555 n
OH1 Mn 2.057(13) . 1_555 n
OH1 Mn 1.861(13) . 2_546 n
O2 Mn 1.919(6) . 1_555 n
O2 P 1.540(4) . 1_555 n
O3 Mn 2.076(6) . -2_554 n
O3 P 1.539(4) . 1_555 n
O4 Mn 1.884(7) . 2_556 n
O4 P 1.561(5) . 1_555 n
C3 C2 1.498(5) . 1_555 n
C3 OC1 1.238(5) . 1_555 n
C3 OC2 1.265(5) . 1_555 n
C1 P 1.804(4) . 1_555 n
C1 C2 1.486(5) . 1_555 n
C2 C3 1.498(5) . 1_555 n
C2 C1 1.486(5) . 1_555 n
OC1 C3 1.238(5) . 1_555 n
OC1 OC2 2.142(5) . 1_555 n
OC2 C3 1.265(5) . 1_555 n
OC2 OC1 2.142(5) . 1_555 n
